data_2214995
loop_
_publ_author_name
'Chia-Her Lin'
'Tai-Hsing Tsao'

_publ_section_title Poly[bis(\m~3~-benzene-1,3-dicarboxylato)[\m~2~-4,4'-(propane-1,3-diyl)dipyridine]dizinc(II)]
_journal_coeditor_code BT2441
_journal_issue 9
_journal_name_full 'Acta Crystallographica Section E'
_journal_page_first m2341
_journal_page_last m2341
_journal_paper_doi 10.1107/S160053680703509X
_journal_volume 63
_journal_year 2007
_chemical_formula_iupac '[Zn2 (C8 H4 O4)2 (C13 H14 N2)]'
_chemical_formula_moiety 'C29 H22 N2 O8 Zn2'
_chemical_formula_sum 'C29 H22 N2 O8 Zn2'
_chemical_formula_weight 657.23
_chemical_name_systematic
;
Poly[bis(\m~3~-benzene-1,3-dicarboxylato)[\m~2~-4,4'-(propane-1,3-\
diyl)dipyridine]dizinc(II)]
;
_space_group_IT_number 2
_symmetry_cell_setting triclinic
_symmetry_space_group_name_Hall '-P 1'
_symmetry_space_group_name_H-M 'P -1'
_atom_sites_solution_hydrogens geom
_atom_sites_solution_primary direct
_atom_sites_solution_secondary difmap
_audit_creation_method SHELXL97
_cell_angle_alpha 80.7050(10)
_cell_angle_beta 72.9900(10)
_cell_angle_gamma 75.5190(10)
_cell_formula_units_Z 2
_cell_length_a 9.4165(3)
_cell_length_b 9.8777(3)
_cell_length_c 15.2418(5)
_cell_measurement_reflns_used 3205
_cell_measurement_temperature 295(2)
_cell_measurement_theta_max 28.13
_cell_measurement_theta_min 2.37
_cell_volume 1306.61(7)
_computing_cell_refinement APEX2
_computing_data_collection 'APEX2 (Bruker, 2004)'
_computing_data_reduction 'SAINT (Bruker, 2004)'
_computing_molecular_graphics 'SHELXTL (Bruker, 2001)'
_computing_publication_material SHELXTL
_computing_structure_refinement 'SHELXL97 (Sheldrick, 1997)'
_computing_structure_solution 'SHELXS97 (Sheldrick, 1990)'
_diffrn_ambient_temperature 295(2)
_diffrn_measured_fraction_theta_full 0.989
_diffrn_measured_fraction_theta_max 0.989
_diffrn_measurement_device_type 'Bruker Kappa APEXII CCD area-detector'
_diffrn_measurement_method '\f and \w'
_diffrn_radiation_monochromator graphite
_diffrn_radiation_source 'fine-focus sealed tube'
_diffrn_radiation_type MoK\a
_diffrn_radiation_wavelength 0.71073
_diffrn_reflns_av_R_equivalents 0.0273
_diffrn_reflns_av_sigmaI/netI 0.0538
_diffrn_reflns_limit_h_max 12
_diffrn_reflns_limit_h_min -11
_diffrn_reflns_limit_k_max 13
_diffrn_reflns_limit_k_min -13
_diffrn_reflns_limit_l_max 16
_diffrn_reflns_limit_l_min -20
_diffrn_reflns_number 9800
_diffrn_reflns_theta_full 28.32
_diffrn_reflns_theta_max 28.32
_diffrn_reflns_theta_min 1.40
_diffrn_standards_decay_% 0
_exptl_absorpt_coefficient_mu 1.893
_exptl_absorpt_correction_T_max 0.9523
_exptl_absorpt_correction_T_min 0.7863
_exptl_absorpt_correction_type psi-scan
_exptl_absorpt_process_details '(SADABS; Sheldrick, 1996)'
_exptl_crystal_colour colourless
_exptl_crystal_density_diffrn 1.671
_exptl_crystal_density_method 'not measured'
_exptl_crystal_description tabular
_exptl_crystal_F_000 668
_exptl_crystal_size_max 0.25
_exptl_crystal_size_mid 0.10
_exptl_crystal_size_min 0.05
_refine_diff_density_max 0.667
_refine_diff_density_min -0.472
_refine_ls_extinction_method none
_refine_ls_goodness_of_fit_ref 0.904
_refine_ls_hydrogen_treatment constr
_refine_ls_matrix_type full
_refine_ls_number_parameters 370
_refine_ls_number_reflns 6441
_refine_ls_number_restraints 0
_refine_ls_restrained_S_all 0.904
_refine_ls_R_factor_all 0.0553
_refine_ls_R_factor_gt 0.0373
_refine_ls_shift/su_max 0.016
_refine_ls_shift/su_mean 0.001
_refine_ls_structure_factor_coef Fsqd
_refine_ls_weighting_details 'calc w = 1/[\s^2^(Fo^2^)+(0.1083P)^2^] where P=(Fo^2^+2Fc^2^)/3'
_refine_ls_weighting_scheme calc
_refine_ls_wR_factor_gt 0.0880
_refine_ls_wR_factor_ref 0.1059
_reflns_number_gt 4724
_reflns_number_total 6441
_reflns_threshold_expression I>2\s(I)
_cod_data_source_file bt2441.cif
_cod_data_source_block I
_cod_database_code 2214995
_cod_database_fobs_code 2214995

loop_
_symmetry_equiv_pos_as_xyz
'x, y, z'
'-x, -y, -z'

loop_
_atom_site_type_symbol
_atom_site_label
_atom_site_fract_x
_atom_site_fract_y
_atom_site_fract_z
_atom_site_U_iso_or_equiv
_atom_site_adp_type
_atom_site_calc_flag
_atom_site_refinement_flags
_atom_site_occupancy
Zn Zn1 0.24424(4) 0.91047(3) 0.30445(2) 0.03279(10) Uani d . 1
Zn Zn2 0.30801(3) 1.12768(3) 0.10530(2) 0.03108(10) Uani d . 1
O O1 0.5236(2) 1.0389(2) 0.10058(15) 0.0374(5) Uani d . 1
O O2 0.4608(2) 0.8956(2) 0.22778(14) 0.0370(5) Uani d . 1
O O3 0.1155(2) 1.10300(19) 0.32168(15) 0.0384(5) Uani d . 1
O O4 0.2380(2) 1.2418(2) 0.21163(15) 0.0430(5) Uani d . 1
O O5 0.2433(3) 0.7031(2) 0.29929(16) 0.0493(6) Uani d . 1
O O6 0.0313(3) 0.8241(2) 0.3759(2) 0.0635(8) Uani d . 1
O O7 0.2099(2) 0.9677(2) 0.12935(19) 0.0496(6) Uani d . 1
O O8 0.0359(3) 1.1476(2) 0.09523(18) 0.0514(6) Uani d . 1
N N1 0.3400(2) 1.2901(2) 0.00864(16) 0.0304(5) Uani d . 1
N N2 0.3140(3) 0.8916(2) 0.42573(18) 0.0366(6) Uani d . 1
C C1 0.5553(3) 0.9446(3) 0.1619(2) 0.0288(6) Uani d . 1
C C2 0.3959(3) 1.5303(3) -0.1078(2) 0.0335(6) Uani d . 1
C C3 0.1435(3) 1.2198(3) 0.2870(2) 0.0310(6) Uani d . 1
C C4 0.0580(3) 1.3460(3) 0.3379(2) 0.0316(6) Uani d . 1
C C5 0.7206(3) 0.8859(3) 0.15572(19) 0.0290(6) Uani d . 1
C C6 0.8239(3) 0.9735(3) 0.1293(2) 0.0313(6) Uani d . 1
H H6A 0.7918 1.0679 0.1107 0.038 Uiso calc R 1
C C7 0.9741(3) 0.9211(3) 0.1305(2) 0.0325(6) Uani d . 1
C C8 0.0772(3) 1.0214(3) 0.1158(2) 0.0374(7) Uani d . 1
C C9 0.2393(3) 0.9684(3) 0.4961(2) 0.0386(7) Uani d . 1
H H9A 0.1567 1.0402 0.4894 0.046 Uiso calc R 1
C C10 0.1208(3) 1.4650(3) 0.3214(2) 0.0335(6) Uani d . 1
H H10A 0.2167 1.4635 0.2811 0.040 Uiso calc R 1
C C11 0.0412(3) 1.5849(3) 0.3647(2) 0.0357(7) Uani d . 1
C C12 0.4767(3) 1.2924(3) -0.0497(2) 0.0320(6) Uani d . 1
H H12A 0.5540 1.2125 -0.0501 0.038 Uiso calc R 1
C C13 0.4312(4) 1.6593(3) -0.1683(2) 0.0388(7) Uani d . 1
H H13A 0.5396 1.6541 -0.1822 0.047 Uiso calc R 1
H H13B 0.3797 1.7403 -0.1341 0.047 Uiso calc R 1
C C14 0.3868(4) 1.6832(3) -0.2583(2) 0.0458(8) Uani d . 1
H H14A 0.2770 1.7006 -0.2455 0.055 Uiso calc R 1
H H14B 0.4296 1.5994 -0.2907 0.055 Uiso calc R 1
C C15 0.2786(4) 0.9464(3) 0.5782(2) 0.0410(7) Uani d . 1
H H15A 0.2233 1.0031 0.6253 0.049 Uiso calc R 1
C C16 0.7711(3) 0.7437(3) 0.1791(2) 0.0360(7) Uani d . 1
H H16A 0.7021 0.6852 0.1996 0.043 Uiso calc R 1
C C17 0.2297(3) 1.4065(3) 0.0089(2) 0.0381(7) Uani d . 1
H H17A 0.1340 1.4056 0.0489 0.046 Uiso calc R 1
C C18 1.0247(3) 0.7780(3) 0.1493(2) 0.0413(7) Uani d . 1
H H18A 1.1268 0.7414 0.1467 0.050 Uiso calc R 1
C C19 0.3998(3) 0.8405(3) 0.5909(2) 0.0383(7) Uani d . 1
C C20 0.5074(3) 1.4081(3) -0.1089(2) 0.0346(6) Uani d . 1
H H20A 0.6032 1.4045 -0.1498 0.042 Uiso calc R 1
C C21 0.9238(4) 0.6891(3) 0.1719(3) 0.0449(8) Uani d . 1
H H21A 0.9589 0.5927 0.1823 0.054 Uiso calc R 1
C C22 0.2527(3) 1.5271(3) -0.0475(2) 0.0399(7) Uani d . 1
H H22A 0.1736 1.6057 -0.0454 0.048 Uiso calc R 1
C C23 -0.1021(4) 1.5875(3) 0.4233(3) 0.0504(9) Uani d . 1
H H23A -0.1569 1.6685 0.4514 0.061 Uiso calc R 1
C C24 0.4332(4) 0.7888(3) 0.4376(2) 0.0486(8) Uani d . 1
H H24A 0.4881 0.7343 0.3893 0.058 Uiso calc R 1
C C25 0.4438(4) 1.8087(3) -0.3196(2) 0.0458(8) Uani d . 1
H H25A 0.4035 1.8912 -0.2858 0.055 Uiso calc R 1
H H25B 0.5538 1.7896 -0.3329 0.055 Uiso calc R 1
C C26 0.4765(4) 0.7614(3) 0.5178(2) 0.0489(8) Uani d . 1
H H26A 0.5588 0.6886 0.5233 0.059 Uiso calc R 1
C C27 -0.0833(4) 1.3491(3) 0.3989(3) 0.0459(8) Uani d . 1
H H27A -0.1243 1.2693 0.4124 0.055 Uiso calc R 1
C C28 -0.1645(4) 1.4701(3) 0.4403(3) 0.0610(11) Uani d . 1
H H28A -0.2612 1.4724 0.4797 0.073 Uiso calc R 1
C C29 0.1086(4) 0.7124(3) 0.3468(2) 0.0399(7) Uani d . 1

loop_
_atom_site_aniso_label
_atom_site_aniso_U_11
_atom_site_aniso_U_22
_atom_site_aniso_U_33
_atom_site_aniso_U_12
_atom_site_aniso_U_13
_atom_site_aniso_U_23
Zn1 0.03078(18) 0.02288(16) 0.0417(2) -0.01015(13) -0.00201(15) -0.00176(13)
Zn2 0.02863(18) 0.02833(17) 0.0366(2) -0.01020(13) -0.00876(14) 0.00277(13)
O1 0.0292(10) 0.0389(11) 0.0433(13) -0.0121(8) -0.0106(9) 0.0084(9)
O2 0.0273(10) 0.0429(11) 0.0391(12) -0.0130(8) -0.0049(9) 0.0024(9)
O3 0.0415(12) 0.0244(9) 0.0452(13) -0.0114(8) -0.0043(10) 0.0013(9)
O4 0.0519(13) 0.0372(11) 0.0392(13) -0.0224(10) 0.0025(10) -0.0082(9)
O5 0.0537(14) 0.0450(12) 0.0490(14) -0.0304(11) 0.0059(11) -0.0095(11)
O6 0.0561(15) 0.0274(11) 0.107(2) -0.0089(11) -0.0170(15) -0.0150(13)
O7 0.0226(10) 0.0428(12) 0.0868(19) -0.0120(9) -0.0108(11) -0.0146(12)
O8 0.0489(14) 0.0424(12) 0.0679(17) -0.0229(10) -0.0192(12) 0.0085(11)
N1 0.0292(12) 0.0281(11) 0.0324(13) -0.0063(9) -0.0070(10) -0.0002(9)
N2 0.0374(14) 0.0303(12) 0.0376(14) -0.0067(10) -0.0042(11) -0.0025(10)
C1 0.0249(13) 0.0296(13) 0.0361(16) -0.0107(11) -0.0091(12) -0.0055(11)
C2 0.0398(16) 0.0302(14) 0.0329(15) -0.0106(12) -0.0123(13) 0.0001(11)
C3 0.0273(14) 0.0290(13) 0.0384(16) -0.0084(11) -0.0101(12) -0.0015(12)
C4 0.0303(14) 0.0245(13) 0.0392(17) -0.0093(11) -0.0065(12) -0.0005(11)
C5 0.0256(13) 0.0323(14) 0.0315(15) -0.0101(11) -0.0092(11) -0.0010(11)
C6 0.0270(13) 0.0307(13) 0.0362(16) -0.0093(11) -0.0063(12) -0.0020(11)
C7 0.0263(14) 0.0378(15) 0.0361(16) -0.0116(11) -0.0065(12) -0.0066(12)
C8 0.0257(14) 0.0468(17) 0.0417(18) -0.0153(12) -0.0022(13) -0.0107(14)
C9 0.0388(16) 0.0299(14) 0.0434(18) -0.0033(12) -0.0084(14) -0.0041(13)
C10 0.0341(15) 0.0271(13) 0.0370(16) -0.0132(11) -0.0026(13) 0.0011(12)
C11 0.0369(16) 0.0246(13) 0.0439(18) -0.0117(11) -0.0045(13) -0.0014(12)
C12 0.0284(14) 0.0280(13) 0.0368(16) -0.0027(11) -0.0073(12) -0.0024(11)
C13 0.0461(18) 0.0315(14) 0.0405(18) -0.0148(13) -0.0127(14) 0.0050(13)
C14 0.057(2) 0.0438(17) 0.0442(19) -0.0259(15) -0.0205(17) 0.0104(14)
C15 0.0496(18) 0.0342(15) 0.0372(17) -0.0087(13) -0.0072(15) -0.0062(13)
C16 0.0339(15) 0.0327(14) 0.0478(19) -0.0138(12) -0.0168(14) -0.0003(13)
C17 0.0267(14) 0.0403(16) 0.0392(17) -0.0045(12) -0.0001(13) -0.0011(13)
C18 0.0276(15) 0.0423(16) 0.059(2) -0.0053(12) -0.0186(15) -0.0076(15)
C19 0.0435(17) 0.0345(15) 0.0368(17) -0.0176(13) -0.0082(14) 0.0065(13)
C20 0.0308(15) 0.0367(15) 0.0325(16) -0.0092(12) -0.0020(12) -0.0008(12)
C21 0.0403(17) 0.0327(15) 0.069(2) -0.0052(13) -0.0287(17) -0.0048(15)
C22 0.0340(16) 0.0306(14) 0.0487(19) 0.0018(12) -0.0089(14) -0.0029(13)
C23 0.0416(18) 0.0315(16) 0.069(2) -0.0091(13) 0.0055(17) -0.0150(15)
C24 0.0465(19) 0.0460(18) 0.042(2) 0.0059(15) -0.0057(16) -0.0095(15)
C25 0.058(2) 0.0431(17) 0.0401(19) -0.0219(15) -0.0161(16) 0.0071(14)
C26 0.0408(18) 0.0487(19) 0.046(2) 0.0058(15) -0.0097(16) 0.0005(15)
C27 0.0411(17) 0.0290(14) 0.064(2) -0.0169(13) -0.0002(16) -0.0052(14)
C28 0.0400(19) 0.0398(18) 0.087(3) -0.0165(15) 0.0186(19) -0.0128(18)
C29 0.0487(19) 0.0289(14) 0.0449(19) -0.0182(13) -0.0102(15) 0.0001(13)

loop_
_atom_type_symbol
_atom_type_description
_atom_type_scat_dispersion_real
_atom_type_scat_dispersion_imag
_atom_type_scat_source
C C 0.0033 0.0016 'International Tables Vol C Tables 4.2.6.8 and 6.1.1.4'
H H 0.0000 0.0000 'International Tables Vol C Tables 4.2.6.8 and 6.1.1.4'
N N 0.0061 0.0033 'International Tables Vol C Tables 4.2.6.8 and 6.1.1.4'
Zn Zn 0.2839 1.4301 'International Tables Vol C Tables 4.2.6.8 and 6.1.1.4'
O O 0.0106 0.0060 'International Tables Vol C Tables 4.2.6.8 and 6.1.1.4'

loop_
_geom_angle_atom_site_label_1
_geom_angle_atom_site_label_2
_geom_angle_atom_site_label_3
_geom_angle_site_symmetry_1
_geom_angle_site_symmetry_3
_geom_angle
O3 Zn1 O2 . . 117.24(8)
O3 Zn1 O5 . . 144.99(9)
O2 Zn1 O5 . . 94.47(8)
O3 Zn1 N2 . . 94.66(9)
O2 Zn1 N2 . . 90.59(9)
O5 Zn1 N2 . . 99.74(10)
O3 Zn1 O6 . . 88.02(8)
O2 Zn1 O6 . . 153.83(8)
O5 Zn1 O6 . . 59.36(8)
N2 Zn1 O6 . . 94.23(10)
O3 Zn1 C29 . . 116.59(9)
O2 Zn1 C29 . . 124.47(10)
O5 Zn1 C29 . . 30.00(9)
N2 Zn1 C29 . . 97.81(10)
O6 Zn1 C29 . . 29.37(9)
O7 Zn2 O4 . . 111.71(10)
O7 Zn2 O1 . . 103.59(8)
O4 Zn2 O1 . . 104.62(9)
O7 Zn2 N1 . . 138.30(10)
O4 Zn2 N1 . . 95.43(9)
O1 Zn2 N1 . . 99.11(8)
O7 Zn2 C8 . . 28.87(9)
O4 Zn2 C8 . . 103.93(9)
O1 Zn2 C8 . . 131.74(9)
N1 Zn2 C8 . . 115.91(10)
C1 O1 Zn2 . . 120.01(17)
C1 O2 Zn1 . . 148.88(18)
C3 O3 Zn1 . . 130.23(19)
C3 O4 Zn2 . . 126.95(18)
C29 O5 Zn1 . . 94.45(18)
C29 O6 Zn1 . . 84.99(19)
C8 O7 Zn2 . . 104.15(18)
C12 N1 C17 . . 118.1(2)
C12 N1 Zn2 . . 120.91(18)
C17 N1 Zn2 . . 120.47(19)
C9 N2 C24 . . 117.0(3)
C9 N2 Zn1 . . 123.8(2)
C24 N2 Zn1 . . 119.0(2)
O1 C1 O2 . . 125.6(2)
O1 C1 C5 . . 117.0(2)
O2 C1 C5 . . 117.4(2)
C20 C2 C22 . . 117.1(2)
C20 C2 C13 . . 120.4(3)
C22 C2 C13 . . 122.5(3)
O3 C3 O4 . . 125.4(3)
O3 C3 C4 . . 118.4(3)
O4 C3 C4 . . 116.3(2)
C27 C4 C10 . . 119.0(3)
C27 C4 C3 . . 121.5(2)
C10 C4 C3 . . 119.4(3)
C16 C5 C6 . . 119.3(2)
C16 C5 C1 . . 120.1(2)
C6 C5 C1 . . 120.6(2)
C7 C6 C5 . . 120.5(2)
C7 C6 H6A . . 119.8
C5 C6 H6A . . 119.8
C6 C7 C18 . . 119.4(2)
C6 C7 C8 . 1_655 119.2(2)
C18 C7 C8 . 1_655 121.3(3)
O8 C8 O7 . . 122.0(3)
O8 C8 C7 . 1_455 121.9(3)
O7 C8 C7 . 1_455 116.0(3)
O8 C8 Zn2 . . 75.05(16)
O7 C8 Zn2 . . 46.98(13)
C7 C8 Zn2 1_455 . 163.0(2)
N2 C9 C15 . . 123.1(3)
N2 C9 H9A . . 118.5
C15 C9 H9A . . 118.5
C11 C10 C4 . . 120.5(3)
C11 C10 H10A . . 119.8
C4 C10 H10A . . 119.8
C23 C11 C10 . . 119.6(2)
C23 C11 C29 . 1_565 120.0(3)
C10 C11 C29 . 1_565 120.4(3)
N1 C12 C20 . . 122.6(2)
N1 C12 H12A . . 118.7
C20 C12 H12A . . 118.7
C2 C13 C14 . . 115.5(2)
C2 C13 H13A . . 108.4
C14 C13 H13A . . 108.4
C2 C13 H13B . . 108.4
C14 C13 H13B . . 108.4
H13A C13 H13B . . 107.5
C13 C14 C25 . . 111.1(3)
C13 C14 H14A . . 109.4
C25 C14 H14A . . 109.4
C13 C14 H14B . . 109.4
C25 C14 H14B . . 109.4
H14A C14 H14B . . 108.0
C19 C15 C9 . . 120.1(3)
C19 C15 H15A . . 119.9
C9 C15 H15A . . 119.9
C21 C16 C5 . . 120.1(3)
C21 C16 H16A . . 120.0
C5 C16 H16A . . 120.0
N1 C17 C22 . . 122.6(3)
N1 C17 H17A . . 118.7
C22 C17 H17A . . 118.7
C7 C18 C21 . . 120.3(3)
C7 C18 H18A . . 119.9
C21 C18 H18A . . 119.9
C15 C19 C26 . . 116.5(3)
C15 C19 C25 . 1_546 122.2(3)
C26 C19 C25 . 1_546 121.2(3)
C12 C20 C2 . . 120.1(3)
C12 C20 H20A . . 119.9
C2 C20 H20A . . 119.9
C16 C21 C18 . . 120.0(3)
C16 C21 H21A . . 120.0
C18 C21 H21A . . 120.0
C17 C22 C2 . . 119.4(3)
C17 C22 H22A . . 120.3
C2 C22 H22A . . 120.3
C11 C23 C28 . . 120.2(3)
C11 C23 H23A . . 119.9
C28 C23 H23A . . 119.9
N2 C24 C26 . . 122.5(3)
N2 C24 H24A . . 118.8
C26 C24 H24A . . 118.8
C19 C25 C14 1_564 . 113.8(3)
C19 C25 H25A 1_564 . 108.8
C14 C25 H25A . . 108.8
C19 C25 H25B 1_564 . 108.8
C14 C25 H25B . . 108.8
H25A C25 H25B . . 107.7
C24 C26 C19 . . 120.8(3)
C24 C26 H26A . . 119.6
C19 C26 H26A . . 119.6
C4 C27 C28 . . 120.4(3)
C4 C27 H27A . . 119.8
C28 C27 H27A . . 119.8
C27 C28 C23 . . 120.2(3)
C27 C28 H28A . . 119.9
C23 C28 H28A . . 119.9
O6 C29 O5 . . 121.2(3)
O6 C29 C11 . 1_545 120.4(3)
O5 C29 C11 . 1_545 118.4(3)
O6 C29 Zn1 . . 65.64(16)
O5 C29 Zn1 . . 55.55(14)
C11 C29 Zn1 1_545 . 173.8(2)

loop_
_geom_bond_atom_site_label_1
_geom_bond_atom_site_label_2
_geom_bond_site_symmetry_2
_geom_bond_distance
Zn1 O3 . 1.9944(19)
Zn1 O2 . 2.0142(19)
Zn1 O5 . 2.065(2)
Zn1 N2 . 2.103(3)
Zn1 O6 . 2.283(2)
Zn1 C29 . 2.497(3)
Zn2 O7 . 1.957(2)
Zn2 O4 . 1.981(2)
Zn2 O1 . 1.9848(19)
Zn2 N1 . 2.014(2)
Zn2 C8 . 2.595(3)
O1 C1 . 1.255(3)
O2 C1 . 1.253(3)
O3 C3 . 1.246(3)
O4 C3 . 1.256(3)
O5 C29 . 1.252(4)
O6 C29 . 1.229(4)
O7 C8 . 1.292(3)
O8 C8 . 1.227(4)
N1 C12 . 1.336(3)
N1 C17 . 1.342(3)
N2 C9 . 1.332(4)
N2 C24 . 1.347(4)
C1 C5 . 1.499(3)
C2 C20 . 1.387(4)
C2 C22 . 1.397(4)
C2 C13 . 1.496(4)
C3 C4 . 1.500(4)
C4 C27 . 1.378(4)
C4 C10 . 1.400(4)
C5 C16 . 1.390(4)
C5 C6 . 1.392(3)
C6 C7 . 1.383(4)
C6 H6A . 0.9300
C7 C18 . 1.385(4)
C7 C8 1_655 1.502(4)
C8 C7 1_455 1.502(4)
C9 C15 . 1.377(4)
C9 H9A . 0.9300
C10 C11 . 1.385(4)
C10 H10A . 0.9300
C11 C23 . 1.380(4)
C11 C29 1_565 1.501(4)
C12 C20 . 1.372(4)
C12 H12A . 0.9300
C13 C14 . 1.514(4)
C13 H13A . 0.9700
C13 H13B . 0.9700
C14 C25 . 1.537(4)
C14 H14A . 0.9700
C14 H14B . 0.9700
C15 C19 . 1.378(4)
C15 H15A . 0.9300
C16 C21 . 1.382(4)
C16 H16A . 0.9300
C17 C22 . 1.376(4)
C17 H17A . 0.9300
C18 C21 . 1.385(4)
C18 H18A . 0.9300
C19 C26 . 1.378(5)
C19 C25 1_546 1.503(4)
C20 H20A . 0.9300
C21 H21A . 0.9300
C22 H22A . 0.9300
C23 C28 . 1.383(4)
C23 H23A . 0.9300
C24 C26 . 1.366(5)
C24 H24A . 0.9300
C25 C19 1_564 1.503(4)
C25 H25A . 0.9700
C25 H25B . 0.9700
C26 H26A . 0.9300
C27 C28 . 1.384(5)
C27 H27A . 0.9300
C28 H28A . 0.9300
C29 C11 1_545 1.501(4)
